data_2107338
loop_
_publ_author_name
'Lebioda, L.'
'Stanicka, K.'
'Sliwinski, J.'

_publ_section_title
;
 Hexakis(urea)magnesium bromide - urea(1/4)
;
_journal_name_full 'Acta Crystallographica B (24,1968-38,1982)'
_journal_page_first 157
_journal_page_last 158
_journal_volume 35
_journal_year 1979
_chemical_formula_sum 'C10 H40 Br2 Mg N20 O10'
_chemical_name_systematic '((Mg (N H2 C O N H2)6) Br2) (N H2 C O N H2)4'
_space_group_IT_number 14
_symmetry_space_group_name_Hall '-P 2ybc'
_symmetry_space_group_name_H-M 'P 1 21/c 1'
_cell_angle_alpha 90
_cell_angle_beta 95.79
_cell_angle_gamma 90
_cell_formula_units_Z 2
_cell_length_a 9.723
_cell_length_b 7.228
_cell_length_c 23.751
_cell_volume 1660.654
_citation_journal_id_ASTM ACBCAR
_cod_data_source_file Lebioda_ACBCAR_1979_1755.cif
_cod_data_source_block C10H40Br2Mg1N20O10
_cod_original_cell_volume 1660.653
_cod_original_formula_sum 'C10 H40 Br2 Mg1 N20 O10'
_cod_database_code 2107338

loop_
_symmetry_equiv_pos_as_xyz
x,y,z
-x,y+1/2,-z+1/2
-x,-y,-z
x,-y-1/2,z-1/2

loop_
_atom_site_label
_atom_site_type_symbol
_atom_site_fract_x
_atom_site_fract_y
_atom_site_fract_z
_atom_site_occupancy
_atom_site_U_iso_or_equiv
N2 N-3 0.174 0.2287 0.3626 1 0.0
H4 H+1 0.111 0.304 0.333 1 0.0
H8 H+1 -0.133 0.21 0.575 1 0.0
N3 N-3 0.1619 0.1476 0.6332 1 0.0
H5 H+1 0.247 0.178 0.628 1 0.0
H17 H+1 -0.271 0.479 0.263 1 0.0
Br1 Br-1 0.48249 0.26885 0.29959 1 0.0
O2 O-2 0.1003 0.3046 0.5528 1 0.0
H15 H+1 0.383 -0.081 -0.056 1 0.0
O1 O-2 0.0623 0.3801 0.4284 1 0.0
H12 H+1 0.295 0.5 0.626 1 0.0
H1 H+1 0.248 0.236 0.488 1 0.0
C3 C+4 0.2612 0.7112 0.5482 1 0.0
H14 H+1 0.493 -0.387 -0.173 1 0.0
N10 N-3 -0.183 0.1637 0.2521 1 0.0
N4 N-3 -0.0644 0.1734 0.5992 1 0.0
H10 H+1 0.43 0.853 0.567 1 0.0
H11 H+1 0.177 0.607 0.608 1 0.0
H20 H+1 -0.274 0.167 0.258 1 0.0
C4 C+4 0.4387 -0.2585 -0.1079 1 0.0
C5 C+4 -0.1136 0.3255 0.2544 1 0.0
H16 H+1 0.425 -0.004 -0.118 1 0.0
N5 N-3 0.372 0.8133 0.541 1 0.0
H18 H+1 -0.136 0.591 0.258 1 0.0
N7 N-3 0.5014 -0.2887 -0.1536 1 0.0
N8 N-3 0.4129 -0.086 -0.0926 1 0.0
H7 H+1 -0.086 0.092 0.626 1 0.0
C1 C+4 0.1605 0.2801 0.4173 1 0.0
Mg1 Mg+2 0 0.5 0.5 1 0.0
N1 N-3 0.2576 0.2196 0.4576 1 0.0
H13 H+1 0.505 -0.212 -0.179 1 0.0
O3 O-2 0.1824 0.6533 0.5068 1 0.0
H19 H+1 -0.141 0.068 0.243 1 0.0
N6 N-3 0.2376 0.6746 0.6014 1 0.0
N9 N-3 -0.1849 0.4812 0.2605 1 0.0
H2 H+1 0.324 0.121 0.446 1 0.0
O4 O-2 0.4119 -0.3996 -0.0794 1 0.0
H9 H+1 0.388 0.842 0.499 1 0.0
O5 O-2 0.014 0.3284 0.2515 1 0.0
H6 H+1 0.138 0.07 0.664 1 0.0
C2 C+4 0.0657 0.2107 0.5929 1 0.0
H3 H+1 0.249 0.185 0.353 1 0.0
